data_4331440
loop_
_publ_author_name
'Koeckerling, M.'

_publ_section_title
;
 Na Zr6 Cl10.94 I3.06 B : a second structure type in the (Zr6 X14
 Z)-family of reduced zirconium halides. Perspectives for an even larger
 cluster chemistry
;
_journal_name_full 'Inorganic Chemistry'
_journal_page_first 380
_journal_page_last 381
_journal_paper_doi 10.1021/ic971009d
_journal_volume 37
_journal_year 1998
_chemical_formula_sum 'B Cl10.94 I3.06 Na Zr6'
_chemical_name_systematic 'Na (Zr6 Cl10.94 I3.06 B)'
_space_group_IT_number 205
_symmetry_space_group_name_Hall '-P 2ac 2ab 3'
_symmetry_space_group_name_H-M 'P a -3'
_cell_angle_alpha 90
_cell_angle_beta 90
_cell_angle_gamma 90
_cell_formula_units_Z 4
_cell_length_a 13.313
_cell_length_b 13.313
_cell_length_c 13.313
_cell_volume 2359.542
_citation_journal_id_ASTM INOCAJ
_cod_data_source_file boron0-1_126.cif
_cod_data_source_block B1Cl10.94I3.06Na1Zr6
_cod_original_formula_sum 'B1 Cl10.94 I3.06 Na1 Zr6'
_cod_database_code 4331440

loop_
_symmetry_equiv_pos_as_xyz
x,y,z
-x+1/2,-y,z+1/2
x+1/2,-y+1/2,-z
-x,y+1/2,-z+1/2
z,x,y
-z+1/2,-x,y+1/2
z+1/2,-x+1/2,-y
-z,x+1/2,-y+1/2
y,z,x
y+1/2,-z+1/2,-x
-y,z+1/2,-x+1/2
-y+1/2,-z,x+1/2
-x,-y,-z
x-1/2,y,-z-1/2
-x-1/2,y-1/2,z
x,-y-1/2,z-1/2
-z,-x,-y
z-1/2,x,-y-1/2
-z-1/2,x-1/2,y
z,-x-1/2,y-1/2
-y,-z,-x
-y-1/2,z-1/2,x
y,-z-1/2,x-1/2
y-1/2,z,-x-1/2

loop_
_atom_site_label
_atom_site_type_symbol
_atom_site_fract_x
_atom_site_fract_y
_atom_site_fract_z
_atom_site_occupancy
_atom_site_U_iso_or_equiv
Na1 Na+1 0.2182 0.2182 0.2182 0.5 0.0
Zr1 Zr+2 0.6538 0.43523 0.04682 1 0.0
I2 I-1 0.6224 0.2323 -0.0211 0.177 0.0
Cl2 Cl-1 0.1192 0.2416 0.021 0.823 0.0
Cl1 Cl-1 0.59867 0.37679 0.22052 1 0.0
B1 B-3 0.5 0.5 0 1 0.0
I1 I-1 0.36717 0.36717 0.36717 1 0.0
